data_4112567
loop_
_publ_author_name
'Yuhei Yamamoto'
'Norie Momiyama'
'Hisashi Yamamoto'

_publ_section_title
;
 Enantioselective Tandem O-Nitroso Aldol/Michael Reaction
;
_journal_name_full 'Journal of the American Chemical Society'
_journal_page_first 5962
_journal_page_last 5963
_journal_paper_doi 10.1021/ja049741g
_journal_volume 126
_journal_year 2004
_chemical_formula_sum 'C14 H16 Br N O2'
_chemical_formula_weight 310.19
_chemical_name_systematic
; 
 ? 
;
_space_group_IT_number 4
_symmetry_cell_setting monoclinic
_symmetry_space_group_name_Hall 'P 2yb'
_symmetry_space_group_name_H-M 'P 1 21 1'
_atom_sites_solution_hydrogens geom
_atom_sites_solution_primary direct
_atom_sites_solution_secondary difmap
_audit_creation_method SHELXL-97
_cell_angle_alpha 90.00
_cell_angle_beta 104.412(5)
_cell_angle_gamma 90.00
_cell_formula_units_Z 8
_cell_length_a 11.380(3)
_cell_length_b 12.167(3)
_cell_length_c 19.528(5)
_cell_measurement_temperature 293(2)
_cell_volume 2618.8(12)
_computing_structure_refinement 'SHELXL-97 (Sheldrick, 1997)'
_computing_structure_solution 'SHELXS-97 (Sheldrick, 1990)'
_diffrn_ambient_temperature 293(2)
_diffrn_measured_fraction_theta_full 0.996
_diffrn_measured_fraction_theta_max 0.996
_diffrn_radiation_monochromator graphite
_diffrn_radiation_source 'fine-focus sealed tube'
_diffrn_radiation_type MoK\a
_diffrn_radiation_wavelength 0.71073
_diffrn_reflns_av_R_equivalents 0.0544
_diffrn_reflns_av_sigmaI/netI 0.0967
_diffrn_reflns_limit_h_max 14
_diffrn_reflns_limit_h_min -13
_diffrn_reflns_limit_k_max 15
_diffrn_reflns_limit_k_min -7
_diffrn_reflns_limit_l_max 24
_diffrn_reflns_limit_l_min -23
_diffrn_reflns_number 14563
_diffrn_reflns_theta_full 26.37
_diffrn_reflns_theta_max 26.37
_diffrn_reflns_theta_min 1.85
_exptl_absorpt_coefficient_mu 3.133
_exptl_crystal_density_diffrn 1.573
_exptl_crystal_F_000 1264
_refine_diff_density_max 0.743
_refine_diff_density_min -0.970
_refine_diff_density_rms 0.112
_refine_ls_abs_structure_details 'Flack H D (1983), Acta Cryst. A39, 876-881'
_refine_ls_abs_structure_Flack 0.043(11)
_refine_ls_extinction_method none
_refine_ls_goodness_of_fit_ref 1.029
_refine_ls_hydrogen_treatment mixed
_refine_ls_matrix_type full
_refine_ls_number_parameters 657
_refine_ls_number_reflns 7322
_refine_ls_number_restraints 1
_refine_ls_restrained_S_all 1.029
_refine_ls_R_factor_all 0.0711
_refine_ls_R_factor_gt 0.0572
_refine_ls_shift/su_max 0.000
_refine_ls_shift/su_mean 0.000
_refine_ls_structure_factor_coef Fsqd
_refine_ls_weighting_details 'calc w=1/[\s^2^(Fo^2^)+(0.0326P)^2^+0.0000P] where P=(Fo^2^+2Fc^2^)/3'
_refine_ls_weighting_scheme calc
_refine_ls_wR_factor_gt 0.0988
_refine_ls_wR_factor_ref 0.1034
_reflns_number_gt 6170
_reflns_number_total 7322
_reflns_threshold_expression >2sigma(I)
_cod_data_source_file ja049741gsi20040115_070324.cif
_cod_data_source_block yama08s
_cod_database_code 4112567

loop_
_symmetry_equiv_pos_as_xyz
'x, y, z'
'-x, y+1/2, -z'

loop_
_atom_site_label
_atom_site_type_symbol
_atom_site_fract_x
_atom_site_fract_y
_atom_site_fract_z
_atom_site_U_iso_or_equiv
_atom_site_adp_type
_atom_site_occupancy
_atom_site_symmetry_multiplicity
_atom_site_calc_flag
_atom_site_refinement_flags
Br1 Br 0.55075(9) -0.03053(7) 0.66950(5) 0.0253(2) Uani 1 1 d .
Br2 Br 0.08744(8) 0.56146(7) 0.66384(4) 0.0202(2) Uani 1 1 d .
Br3 Br 0.44278(9) 0.08971(7) 0.83198(5) 0.0277(2) Uani 1 1 d .
Br4 Br 0.91732(8) 0.69167(7) 0.81282(5) 0.0252(2) Uani 1 1 d .
C1 C 0.5638(8) 0.1236(8) 0.6605(4) 0.023(2) Uani 1 1 d .
C2 C 0.4718(7) 0.1914(8) 0.6659(4) 0.0183(18) Uani 1 1 d .
H2 H 0.3999 0.1621 0.6727 0.022 Uiso 1 1 calc R
C3 C 0.4847(7) 0.3009(8) 0.6615(4) 0.024(2) Uani 1 1 d .
H3 H 0.4207 0.3467 0.6646 0.029 Uiso 1 1 calc R
C4 C 0.5933(8) 0.3478(8) 0.6524(4) 0.025(2) Uani 1 1 d .
C5 C 0.6840(8) 0.2786(8) 0.6480(4) 0.024(2) Uani 1 1 d .
H5 H 0.7560 0.3071 0.6411 0.029 Uiso 1 1 calc R
C6 C 0.6717(7) 0.1679(7) 0.6534(4) 0.024(2) Uani 1 1 d .
H6 H 0.7365 0.1219 0.6523 0.029 Uiso 1 1 calc R
C7 C 0.5251(8) 0.5174(7) 0.5898(4) 0.0179(18) Uani 1 1 d .
H7 H 0.4446 0.4833 0.5769 0.022 Uiso 1 1 calc R
C8 C 0.5847(8) 0.5062(7) 0.5284(4) 0.027(2) Uani 1 1 d .
H8A H 0.6041 0.4299 0.5219 0.032 Uiso 1 1 calc R
H8B H 0.5308 0.5328 0.4850 0.032 Uiso 1 1 calc R
C9 C 0.6990(8) 0.5747(8) 0.5475(4) 0.030(2) Uani 1 1 d .
C10 C 0.7335(7) 0.5973(7) 0.6241(4) 0.0228(19) Uani 1 1 d .
H10 H 0.8161 0.6269 0.6385 0.027 Uiso 1 1 calc R
C11 C 0.6442(7) 0.6762(7) 0.6428(4) 0.0197(18) Uani 1 1 d .
H11A H 0.6563 0.7491 0.6256 0.024 Uiso 1 1 calc R
H11B H 0.6576 0.6801 0.6938 0.024 Uiso 1 1 calc R
C12 C 0.5130(7) 0.6379(7) 0.6095(4) 0.0165(18) Uani 1 1 d .
C13 C 0.4540(8) 0.7071(7) 0.5451(4) 0.030(2) Uani 1 1 d .
H13A H 0.5049 0.7074 0.5126 0.044 Uiso 1 1 calc R
H13B H 0.4437 0.7810 0.5598 0.044 Uiso 1 1 calc R
H13C H 0.3763 0.6766 0.5225 0.044 Uiso 1 1 calc R
C14 C 0.4347(8) 0.6468(7) 0.6630(5) 0.028(2) Uani 1 1 d .
H14A H 0.4297 0.7223 0.6762 0.042 Uiso 1 1 calc R
H14B H 0.4708 0.6042 0.7042 0.042 Uiso 1 1 calc R
H14C H 0.3548 0.6194 0.6420 0.042 Uiso 1 1 calc R
C15 C 0.0776(8) 0.4058(7) 0.6576(4) 0.0153(18) Uani 1 1 d .
C16 C 0.1468(7) 0.3489(7) 0.6213(4) 0.0179(18) Uani 1 1 d .
H16 H 0.1972 0.3870 0.5986 0.022 Uiso 1 1 calc R
C17 C 0.1422(7) 0.2372(7) 0.6181(4) 0.0171(18) Uani 1 1 d .
H17 H 0.1878 0.1989 0.5925 0.021 Uiso 1 1 calc R
C18 C 0.0675(7) 0.1797(8) 0.6542(4) 0.0149(17) Uani 1 1 d .
C19 C 0.0001(7) 0.2389(7) 0.6907(4) 0.0160(18) Uani 1 1 d .
H19 H -0.0490 0.2020 0.7148 0.019 Uiso 1 1 calc R
C20 C 0.0040(7) 0.3520(7) 0.6923(4) 0.0153(17) Uani 1 1 d .
H20 H -0.0428 0.3914 0.7166 0.018 Uiso 1 1 calc R
C21 C 0.0886(7) 0.0032(7) 0.5970(4) 0.0197(19) Uani 1 1 d .
H21 H 0.1636 0.0289 0.5862 0.024 Uiso 1 1 calc R
C22 C -0.0167(8) 0.0273(7) 0.5336(4) 0.028(2) Uani 1 1 d .
H22A H -0.0222 0.1056 0.5239 0.033 Uiso 1 1 calc R
H22B H -0.0056 -0.0107 0.4920 0.033 Uiso 1 1 calc R
C23 C -0.1304(8) -0.0129(8) 0.5526(5) 0.031(2) Uani 1 1 d .
C24 C -0.0997(7) -0.0583(7) 0.6264(4) 0.023(2) Uani 1 1 d .
H24 H -0.1746 -0.0801 0.6390 0.028 Uiso 1 1 calc R
C25 C -0.0192(8) -0.1573(8) 0.6296(5) 0.031(2) Uani 1 1 d .
H25A H -0.0580 -0.2106 0.5942 0.037 Uiso 1 1 calc R
H25B H -0.0051 -0.1917 0.6757 0.037 Uiso 1 1 calc R
C26 C 0.1030(7) -0.1194(7) 0.6156(4) 0.0153(17) Uani 1 1 d .
C27 C 0.1350(8) -0.1816(7) 0.5544(4) 0.030(2) Uani 1 1 d .
H27A H 0.2033 -0.1470 0.5427 0.045 Uiso 1 1 calc R
H27B H 0.0668 -0.1803 0.5140 0.045 Uiso 1 1 calc R
H27C H 0.1549 -0.2563 0.5683 0.045 Uiso 1 1 calc R
C28 C 0.2045(7) -0.1322(7) 0.6828(4) 0.0220(19) Uani 1 1 d .
H28A H 0.2749 -0.0926 0.6778 0.033 Uiso 1 1 calc R
H28B H 0.2243 -0.2086 0.6907 0.033 Uiso 1 1 calc R
H28C H 0.1783 -0.1033 0.7223 0.033 Uiso 1 1 calc R
C29 C 0.4423(8) 0.2445(8) 0.8355(4) 0.020(2) Uani 1 1 d .
C30 C 0.3359(8) 0.3017(8) 0.8071(4) 0.027(2) Uani 1 1 d .
H30 H 0.2654 0.2639 0.7854 0.032 Uiso 1 1 calc R
C31 C 0.3352(8) 0.4148(7) 0.8112(4) 0.0208(19) Uani 1 1 d .
H31 H 0.2647 0.4538 0.7914 0.025 Uiso 1 1 calc R
C32 C 0.4384(7) 0.4693(8) 0.8445(4) 0.0178(18) Uani 1 1 d .
C33 C 0.5443(7) 0.4137(7) 0.8714(4) 0.0174(18) Uani 1 1 d .
H33 H 0.6149 0.4514 0.8930 0.021 Uiso 1 1 calc R
C34 C 0.5446(8) 0.3004(7) 0.8659(4) 0.0231(19) Uani 1 1 d .
H34 H 0.6164 0.2620 0.8835 0.028 Uiso 1 1 calc R
C35 C 0.4989(7) 0.6372(7) 0.9147(4) 0.0207(19) Uani 1 1 d .
H35 H 0.5764 0.6006 0.9352 0.025 Uiso 1 1 calc R
C36 C 0.4174(8) 0.6265(7) 0.9652(4) 0.026(2) Uani 1 1 d .
H36A H 0.3957 0.5501 0.9692 0.031 Uiso 1 1 calc R
H36B H 0.4594 0.6527 1.0118 0.031 Uiso 1 1 calc R
C37 C 0.3077(8) 0.6926(8) 0.9372(4) 0.031(2) Uani 1 1 d .
C38 C 0.2989(8) 0.7265(7) 0.8611(4) 0.023(2) Uani 1 1 d .
H38 H 0.2189 0.7583 0.8401 0.028 Uiso 1 1 calc R
C39 C 0.3981(8) 0.8087(7) 0.8580(5) 0.028(2) Uani 1 1 d .
H39A H 0.3830 0.8781 0.8788 0.034 Uiso 1 1 calc R
H39B H 0.4001 0.8217 0.8093 0.034 Uiso 1 1 calc R
C40 C 0.5223(7) 0.7587(7) 0.9006(4) 0.0209(19) Uani 1 1 d .
C41 C 0.5744(8) 0.8203(7) 0.9681(4) 0.031(2) Uani 1 1 d .
H41A H 0.6468 0.7841 0.9941 0.046 Uiso 1 1 calc R
H41B H 0.5161 0.8221 0.9961 0.046 Uiso 1 1 calc R
H41C H 0.5937 0.8941 0.9572 0.046 Uiso 1 1 calc R
C42 C 0.6128(9) 0.7636(8) 0.8540(5) 0.037(2) Uani 1 1 d .
H42A H 0.6889 0.7327 0.8792 0.056 Uiso 1 1 calc R
H42B H 0.6246 0.8387 0.8422 0.056 Uiso 1 1 calc R
H42C H 0.5815 0.7224 0.8115 0.056 Uiso 1 1 calc R
C43 C 0.9396(8) 0.5402(7) 0.8323(4) 0.021(2) Uani 1 1 d .
C44 C 0.8362(7) 0.4742(8) 0.8217(4) 0.0231(19) Uani 1 1 d .
H44 H 0.7586 0.5040 0.8081 0.028 Uiso 1 1 calc R
C45 C 0.8546(8) 0.3611(7) 0.8323(4) 0.022(2) Uani 1 1 d .
H45 H 0.7880 0.3143 0.8244 0.026 Uiso 1 1 calc R
C46 C 0.9712(7) 0.3176(7) 0.8546(4) 0.0148(17) Uani 1 1 d .
C47 C 1.0691(8) 0.3854(7) 0.8670(4) 0.0195(19) Uani 1 1 d .
H47 H 1.1470 0.3570 0.8833 0.023 Uiso 1 1 calc R
C48 C 1.0521(7) 0.4975(7) 0.8549(4) 0.0210(19) Uani 1 1 d .
H48 H 1.1192 0.5438 0.8626 0.025 Uiso 1 1 calc R
C49 C 0.9365(7) 0.1434(7) 0.9121(4) 0.022(2) Uani 1 1 d .
H49 H 0.8582 0.1749 0.9143 0.026 Uiso 1 1 calc R
C50 C 1.0241(7) 0.1560(7) 0.9831(4) 0.0235(19) Uani 1 1 d .
H50A H 0.9895 0.1270 1.0200 0.028 Uiso 1 1 calc R
H50B H 1.0437 0.2329 0.9930 0.028 Uiso 1 1 calc R
C51 C 1.1366(8) 0.0923(7) 0.9799(5) 0.028(2) Uani 1 1 d .
C52 C 1.1335(7) 0.0693(7) 0.9028(4) 0.0255(19) Uani 1 1 d .
H52 H 1.2128 0.0421 0.8991 0.031 Uiso 1 1 calc R
C53 C 1.0391(7) -0.0108(7) 0.8719(5) 0.026(2) Uani 1 1 d .
H53A H 1.0623 -0.0830 0.8918 0.031 Uiso 1 1 calc R
H53B H 1.0292 -0.0148 0.8212 0.031 Uiso 1 1 calc R
C54 C 0.9172(8) 0.0250(7) 0.8882(4) 0.022(2) Uani 1 1 d .
C55 C 0.8866(8) -0.0474(7) 0.9455(4) 0.030(2) Uani 1 1 d .
H55A H 0.8246 -0.0126 0.9634 0.045 Uiso 1 1 calc R
H55B H 0.9579 -0.0575 0.9833 0.045 Uiso 1 1 calc R
H55C H 0.8581 -0.1176 0.9257 0.045 Uiso 1 1 calc R
C56 C 0.8152(9) 0.0158(9) 0.8205(5) 0.034(2) Uani 1 1 d .
H56A H 0.8364 0.0571 0.7834 0.051 Uiso 1 1 calc R
H56B H 0.7414 0.0443 0.8288 0.051 Uiso 1 1 calc R
H56C H 0.8038 -0.0600 0.8066 0.051 Uiso 1 1 calc R
N1 N 0.6005(6) 0.4623(6) 0.6532(3) 0.0160(16) Uani 1 1 d .
N2 N 0.0719(6) 0.0629(7) 0.6568(3) 0.0185(15) Uani 1 1 d .
N3 N 0.4416(5) 0.5863(6) 0.8472(3) 0.0189(16) Uani 1 1 d .
N4 N 0.9810(6) 0.2023(6) 0.8568(3) 0.0196(16) Uani 1 1 d .
O1 O 0.7267(5) 0.4921(5) 0.6570(3) 0.0232(13) Uani 1 1 d .
O2 O 0.7532(7) 0.6078(5) 0.5062(4) 0.047(2) Uani 1 1 d .
O3 O -0.0387(5) 0.0247(5) 0.6749(3) 0.0217(14) Uani 1 1 d .
O4 O -0.2331(6) -0.0080(7) 0.5145(3) 0.047(2) Uani 1 1 d .
O5 O 0.3140(5) 0.6263(5) 0.8259(3) 0.0216(14) Uani 1 1 d .
O6 O 0.2353(6) 0.7234(6) 0.9703(3) 0.045(2) Uani 1 1 d .
O7 O 1.1099(5) 0.1744(5) 0.8690(3) 0.0263(14) Uani 1 1 d .
O8 O 1.2147(6) 0.0640(7) 1.0291(3) 0.0468(18) Uani 1 1 d .

loop_
_atom_site_aniso_label
_atom_site_aniso_U_11
_atom_site_aniso_U_22
_atom_site_aniso_U_33
_atom_site_aniso_U_23
_atom_site_aniso_U_13
_atom_site_aniso_U_12
Br1 0.0285(5) 0.0219(5) 0.0246(5) 0.0010(4) 0.0049(4) 0.0000(4)
Br2 0.0207(5) 0.0170(5) 0.0238(4) -0.0006(4) 0.0069(3) -0.0001(4)
Br3 0.0336(6) 0.0214(5) 0.0301(5) -0.0007(4) 0.0116(4) -0.0006(4)
Br4 0.0275(5) 0.0210(5) 0.0277(4) 0.0026(4) 0.0081(4) 0.0020(4)
C1 0.017(5) 0.035(6) 0.015(4) -0.002(4) 0.000(4) 0.003(4)
C2 0.005(4) 0.027(5) 0.025(4) -0.005(4) 0.008(3) -0.006(4)
C3 0.008(4) 0.027(5) 0.038(5) 0.002(4) 0.006(4) -0.008(4)
C4 0.027(5) 0.034(6) 0.015(4) 0.005(4) 0.005(4) -0.001(4)
C5 0.022(5) 0.030(5) 0.026(5) -0.003(4) 0.015(4) -0.002(4)
C6 0.013(4) 0.026(5) 0.032(5) 0.003(4) 0.004(4) 0.009(4)
C7 0.024(5) 0.013(4) 0.014(4) -0.001(3) 0.000(3) -0.001(3)
C8 0.041(6) 0.018(5) 0.021(4) -0.005(4) 0.009(4) 0.005(4)
C9 0.038(6) 0.021(5) 0.039(5) 0.004(5) 0.026(4) 0.006(5)
C10 0.009(4) 0.020(5) 0.043(5) 0.004(4) 0.012(4) 0.003(4)
C11 0.021(5) 0.015(4) 0.024(4) -0.006(4) 0.009(4) -0.002(4)
C12 0.017(5) 0.020(5) 0.014(4) 0.002(3) 0.007(4) -0.001(4)
C13 0.028(5) 0.018(5) 0.037(5) 0.007(4) -0.001(4) 0.011(4)
C14 0.027(5) 0.025(5) 0.038(5) 0.001(4) 0.018(5) 0.007(4)
C15 0.017(5) 0.012(5) 0.012(4) 0.007(3) -0.005(3) 0.005(3)
C16 0.008(4) 0.021(4) 0.024(4) -0.002(4) 0.002(3) 0.000(3)
C17 0.012(4) 0.022(4) 0.018(4) -0.005(4) 0.005(3) 0.004(3)
C18 0.011(4) 0.019(5) 0.013(4) 0.003(4) -0.001(3) 0.000(3)
C19 0.011(4) 0.022(4) 0.014(4) -0.001(3) 0.002(3) -0.007(3)
C20 0.005(4) 0.029(5) 0.014(4) 0.001(4) 0.006(3) 0.008(3)
C21 0.008(4) 0.033(5) 0.017(4) -0.001(4) 0.000(3) -0.001(4)
C22 0.038(6) 0.027(5) 0.018(4) 0.004(4) 0.007(4) 0.009(4)
C23 0.031(6) 0.027(5) 0.033(5) -0.013(5) 0.002(4) 0.012(5)
C24 0.015(5) 0.015(4) 0.043(5) -0.003(4) 0.014(4) -0.005(4)
C25 0.022(5) 0.026(5) 0.044(6) 0.000(5) 0.009(4) 0.007(4)
C26 0.009(4) 0.017(4) 0.018(4) 0.006(4) 0.000(3) -0.001(3)
C27 0.029(5) 0.033(5) 0.030(5) -0.001(4) 0.010(4) 0.003(4)
C28 0.016(5) 0.016(4) 0.032(5) 0.000(4) 0.002(4) 0.005(4)
C29 0.028(5) 0.023(5) 0.013(4) -0.003(4) 0.013(4) 0.001(4)
C30 0.020(5) 0.039(6) 0.019(4) -0.006(4) -0.002(4) -0.004(4)
C31 0.016(5) 0.026(5) 0.019(4) 0.002(4) 0.004(4) 0.004(4)
C32 0.015(4) 0.020(5) 0.017(4) 0.009(4) 0.001(3) -0.003(4)
C33 0.014(4) 0.023(5) 0.017(4) -0.001(4) 0.005(3) -0.003(4)
C34 0.018(5) 0.027(5) 0.026(4) 0.003(4) 0.009(4) 0.001(4)
C35 0.013(5) 0.030(5) 0.020(4) 0.004(4) 0.006(4) -0.002(4)
C36 0.033(6) 0.022(5) 0.025(4) -0.006(4) 0.013(4) -0.001(4)
C37 0.023(5) 0.033(5) 0.042(5) -0.012(5) 0.016(4) -0.020(5)
C38 0.019(5) 0.019(5) 0.034(5) -0.001(4) 0.010(4) 0.003(4)
C39 0.020(5) 0.017(5) 0.046(6) 0.003(4) 0.007(4) -0.011(4)
C40 0.012(4) 0.029(5) 0.023(4) -0.002(4) 0.008(4) -0.007(4)
C41 0.035(6) 0.027(5) 0.031(5) -0.007(4) 0.010(4) 0.002(4)
C42 0.045(7) 0.029(6) 0.041(6) -0.012(5) 0.017(5) -0.013(5)
C43 0.032(6) 0.002(4) 0.030(5) 0.002(3) 0.011(4) -0.004(3)
C44 0.014(5) 0.031(5) 0.028(4) 0.002(5) 0.013(4) 0.005(4)
C45 0.028(5) 0.022(5) 0.017(4) -0.005(4) 0.009(4) -0.013(4)
C46 0.018(4) 0.015(4) 0.011(4) 0.000(3) 0.005(3) 0.001(4)
C47 0.021(5) 0.028(5) 0.012(4) 0.000(4) 0.006(4) 0.004(4)
C48 0.017(5) 0.018(5) 0.027(4) -0.006(4) 0.005(4) -0.002(4)
C49 0.013(5) 0.027(5) 0.029(5) 0.002(4) 0.015(4) -0.003(4)
C50 0.023(5) 0.025(5) 0.022(4) 0.001(4) 0.005(4) -0.005(4)
C51 0.021(5) 0.023(5) 0.038(5) 0.005(4) 0.003(4) -0.008(4)
C52 0.018(4) 0.017(4) 0.042(5) 0.010(4) 0.008(4) 0.000(4)
C53 0.024(5) 0.021(5) 0.036(5) 0.001(4) 0.014(4) 0.001(4)
C54 0.026(5) 0.013(4) 0.026(5) 0.000(4) 0.001(4) -0.010(4)
C55 0.023(5) 0.030(5) 0.036(5) 0.002(4) 0.006(4) -0.004(4)
C56 0.026(6) 0.045(6) 0.028(5) -0.001(5) 0.000(4) -0.013(5)
N1 0.002(3) 0.026(4) 0.022(3) 0.006(3) 0.005(3) 0.004(3)
N2 0.015(4) 0.022(4) 0.019(3) -0.006(3) 0.005(3) -0.010(3)
N3 0.004(3) 0.022(4) 0.027(4) 0.000(3) -0.002(3) 0.005(3)
N4 0.010(4) 0.026(4) 0.024(3) 0.000(4) 0.006(3) -0.003(3)
O1 0.007(3) 0.028(3) 0.035(3) 0.005(3) 0.005(2) 0.004(3)
O2 0.059(5) 0.042(5) 0.055(4) 0.011(4) 0.040(4) 0.009(4)
O3 0.014(3) 0.026(3) 0.029(3) -0.011(3) 0.012(3) -0.009(3)
O4 0.018(4) 0.087(6) 0.034(4) -0.008(4) 0.002(3) 0.016(4)
O5 0.013(3) 0.021(3) 0.026(3) -0.002(3) -0.003(3) -0.001(3)
O6 0.029(4) 0.065(5) 0.048(4) -0.015(4) 0.021(3) -0.010(4)
O7 0.010(3) 0.026(3) 0.045(3) 0.005(3) 0.011(3) 0.004(3)
O8 0.024(4) 0.057(5) 0.044(4) 0.017(4) -0.018(3) 0.008(4)

loop_
_atom_type_symbol
_atom_type_description
_atom_type_scat_dispersion_real
_atom_type_scat_dispersion_imag
_atom_type_scat_source
C C 0.0033 0.0016 'International Tables Vol C Tables 4.2.6.8 and 6.1.1.4'
H H 0.0000 0.0000 'International Tables Vol C Tables 4.2.6.8 and 6.1.1.4'
N N 0.0061 0.0033 'International Tables Vol C Tables 4.2.6.8 and 6.1.1.4'
O O 0.0106 0.0060 'International Tables Vol C Tables 4.2.6.8 and 6.1.1.4'
Br Br -0.2901 2.4595 'International Tables Vol C Tables 4.2.6.8 and 6.1.1.4'

loop_
_geom_angle_atom_site_label_1
_geom_angle_atom_site_label_2
_geom_angle_atom_site_label_3
_geom_angle
C2 C1 C6 119.6(9)
C2 C1 Br1 121.0(7)
C6 C1 Br1 119.3(7)
C3 C2 C1 119.8(8)
C2 C3 C4 121.4(8)
C5 C4 N1 125.4(8)
C5 C4 C3 117.6(9)
N1 C4 C3 116.9(8)
C4 C5 C6 121.1(8)
C5 C6 C1 120.4(8)
N1 C7 C8 109.8(7)
N1 C7 C12 107.0(6)
C8 C7 C12 111.7(6)
C9 C8 C7 106.3(6)
O2 C9 C10 124.6(9)
O2 C9 C8 125.0(8)
C10 C9 C8 110.4(7)
O1 C10 C9 104.8(7)
O1 C10 C11 110.1(6)
C9 C10 C11 109.8(7)
C10 C11 C12 110.2(7)
C13 C12 C7 111.8(6)
C13 C12 C14 108.1(7)
C7 C12 C14 110.0(7)
C13 C12 C11 111.2(7)
C7 C12 C11 104.9(7)
C14 C12 C11 110.8(7)
C20 C15 C16 121.1(8)
C20 C15 Br2 118.6(6)
C16 C15 Br2 120.3(6)
C17 C16 C15 120.5(8)
C16 C17 C18 119.4(7)
C19 C18 C17 118.8(8)
C19 C18 N2 121.7(7)
C17 C18 N2 119.3(7)
C18 C19 C20 121.1(8)
C15 C20 C19 119.2(7)
N2 C21 C22 109.1(6)
N2 C21 C26 109.2(7)
C22 C21 C26 113.4(7)
C23 C22 C21 106.7(7)
O4 C23 C24 124.2(9)
O4 C23 C22 125.6(9)
C24 C23 C22 110.2(7)
O3 C24 C23 109.5(7)
O3 C24 C25 110.2(7)
C23 C24 C25 109.2(7)
C24 C25 C26 108.5(7)
C28 C26 C27 110.1(6)
C28 C26 C21 108.4(7)
C27 C26 C21 109.1(6)
C28 C26 C25 109.8(7)
C27 C26 C25 112.7(7)
C21 C26 C25 106.5(7)
C34 C29 C30 119.6(9)
C34 C29 Br3 120.6(7)
C30 C29 Br3 119.8(7)
C31 C30 C29 119.6(9)
C32 C31 C30 119.7(8)
C31 C32 C33 121.0(9)
C31 C32 N3 121.0(8)
C33 C32 N3 117.9(7)
C32 C33 C34 118.8(8)
C29 C34 C33 121.2(9)
N3 C35 C36 110.2(7)
N3 C35 C40 107.7(7)
C36 C35 C40 111.1(7)
C37 C36 C35 108.1(7)
O6 C37 C36 126.2(8)
O6 C37 C38 122.9(9)
C36 C37 C38 110.8(7)
O5 C38 C39 111.2(7)
O5 C38 C37 104.6(7)
C39 C38 C37 110.4(7)
C38 C39 C40 107.7(7)
C41 C40 C42 108.9(7)
C41 C40 C35 111.7(7)
C42 C40 C35 108.3(7)
C41 C40 C39 112.2(7)
C42 C40 C39 108.6(7)
C35 C40 C39 107.0(7)
C48 C43 C44 121.5(8)
C48 C43 Br4 120.7(6)
C44 C43 Br4 117.8(7)
C43 C44 C45 117.0(8)
C46 C45 C44 121.1(8)
C47 C46 C45 120.0(8)
C47 C46 N4 123.0(8)
C45 C46 N4 116.8(8)
C46 C47 C48 119.5(8)
C43 C48 C47 120.9(8)
N4 C49 C50 110.7(7)
N4 C49 C54 106.5(7)
C50 C49 C54 113.2(7)
C49 C50 C51 106.5(7)
O8 C51 C50 125.9(8)
O8 C51 C52 125.2(8)
C50 C51 C52 108.9(7)
O7 C52 C53 111.8(7)
O7 C52 C51 104.3(7)
C53 C52 C51 111.2(7)
C52 C53 C54 109.2(7)
C49 C54 C55 111.4(7)
C49 C54 C56 110.9(8)
C55 C54 C56 109.1(7)
C49 C54 C53 105.1(7)
C55 C54 C53 111.3(7)
C56 C54 C53 108.9(7)
C4 N1 O1 107.6(6)
C4 N1 C7 115.0(7)
O1 N1 C7 106.6(6)
C18 N2 C21 119.4(7)
C18 N2 O3 107.5(6)
C21 N2 O3 109.5(6)
C32 N3 C35 117.4(7)
C32 N3 O5 107.6(6)
C35 N3 O5 107.4(6)
C46 N4 O7 107.7(6)
C46 N4 C49 117.6(6)
O7 N4 C49 106.2(6)
C10 O1 N1 111.0(5)
C24 O3 N2 111.4(5)
C38 O5 N3 111.7(6)
C52 O7 N4 110.3(5)

loop_
_geom_bond_atom_site_label_1
_geom_bond_atom_site_label_2
_geom_bond_distance
Br1 C1 1.893(10)
Br2 C15 1.900(9)
Br3 C29 1.884(10)
Br4 C43 1.886(9)
C1 C2 1.357(12)
C1 C6 1.380(12)
C2 C3 1.346(12)
C3 C4 1.412(12)
C4 C5 1.351(12)
C4 N1 1.395(12)
C5 C6 1.360(13)
C7 N1 1.481(10)
C7 C8 1.522(10)
C7 C12 1.531(11)
C8 C9 1.512(12)
C9 O2 1.201(9)
C9 C10 1.475(12)
C10 O1 1.442(9)
C10 C11 1.508(10)
C11 C12 1.544(11)
C12 C13 1.523(10)
C12 C14 1.536(10)
C15 C20 1.367(11)
C15 C16 1.371(11)
C16 C17 1.362(11)
C17 C18 1.418(10)
C18 C19 1.374(11)
C18 N2 1.422(12)
C19 C20 1.377(11)
C21 N2 1.428(10)
C21 C22 1.522(11)
C21 C26 1.533(11)
C22 C23 1.513(12)
C23 O4 1.221(10)
C23 C24 1.501(12)
C24 O3 1.439(9)
C24 C25 1.505(11)
C25 C26 1.553(11)
C26 C28 1.525(10)
C26 C27 1.533(10)
C29 C34 1.352(11)
C29 C30 1.386(12)
C30 C31 1.379(12)
C31 C32 1.363(11)
C32 C33 1.368(11)
C32 N3 1.426(12)
C33 C34 1.382(11)
C35 N3 1.456(10)
C35 C36 1.518(10)
C35 C40 1.540(11)
C36 C37 1.472(12)
C37 O6 1.225(10)
C37 C38 1.522(11)
C38 O5 1.430(9)
C38 C39 1.521(11)
C39 C40 1.573(12)
C40 C41 1.503(11)
C40 C42 1.536(11)
C43 C48 1.350(11)
C43 C44 1.397(12)
C44 C45 1.400(13)
C45 C46 1.393(12)
C46 C47 1.359(11)
C46 N4 1.408(11)
C47 C48 1.389(11)
C49 N4 1.486(9)
C49 C50 1.501(11)
C49 C54 1.513(11)
C50 C51 1.511(12)
C51 O8 1.187(10)
C51 C52 1.524(11)
C52 O7 1.433(9)
C52 C53 1.465(11)
C53 C54 1.560(12)
C54 C55 1.530(11)
C54 C56 1.532(12)
N1 O1 1.465(8)
N2 O3 1.466(8)
N3 O5 1.489(8)
N4 O7 1.466(8)

loop_
_geom_torsion_atom_site_label_1
_geom_torsion_atom_site_label_2
_geom_torsion_atom_site_label_3
_geom_torsion_atom_site_label_4
_geom_torsion
C6 C1 C2 C3 2.6(13)
Br1 C1 C2 C3 178.0(6)
C1 C2 C3 C4 -1.0(13)
C2 C3 C4 C5 0.2(13)
C2 C3 C4 N1 -175.8(8)
N1 C4 C5 C6 174.5(8)
C3 C4 C5 C6 -1.2(14)
C4 C5 C6 C1 2.8(14)
C2 C1 C6 C5 -3.5(13)
Br1 C1 C6 C5 -179.0(7)
N1 C7 C8 C9 -68.2(8)
C12 C7 C8 C9 50.4(9)
C7 C8 C9 O2 -160.6(9)
C7 C8 C9 C10 18.2(9)
O2 C9 C10 O1 -133.2(9)
C8 C9 C10 O1 48.0(8)
O2 C9 C10 C11 108.6(10)
C8 C9 C10 C11 -70.3(9)
O1 C10 C11 C12 -66.5(8)
C9 C10 C11 C12 48.4(9)
N1 C7 C12 C13 171.0(6)
C8 C7 C12 C13 50.8(10)
N1 C7 C12 C14 -68.9(9)
C8 C7 C12 C14 170.9(7)
N1 C7 C12 C11 50.4(7)
C8 C7 C12 C11 -69.9(8)
C10 C11 C12 C13 -104.1(8)
C10 C11 C12 C7 16.9(8)
C10 C11 C12 C14 135.6(7)
C20 C15 C16 C17 1.0(12)
Br2 C15 C16 C17 178.4(6)
C15 C16 C17 C18 -1.6(12)
C16 C17 C18 C19 1.0(11)
C16 C17 C18 N2 -173.8(7)
C17 C18 C19 C20 0.2(12)
N2 C18 C19 C20 174.9(7)
C16 C15 C20 C19 0.2(12)
Br2 C15 C20 C19 -177.2(6)
C18 C19 C20 C15 -0.8(12)
N2 C21 C22 C23 -61.9(9)
C26 C21 C22 C23 60.1(9)
C21 C22 C23 O4 -179.6(9)
C21 C22 C23 C24 1.6(9)
O4 C23 C24 O3 -121.8(9)
C22 C23 C24 O3 57.0(9)
O4 C23 C24 C25 117.5(10)
C22 C23 C24 C25 -63.7(9)
O3 C24 C25 C26 -55.1(9)
C23 C24 C25 C26 65.1(9)
N2 C21 C26 C28 -53.8(8)
C22 C21 C26 C28 -175.8(6)
N2 C21 C26 C27 -173.8(6)
C22 C21 C26 C27 64.3(8)
N2 C21 C26 C25 64.3(8)
C22 C21 C26 C25 -57.7(8)
C24 C25 C26 C28 111.9(8)
C24 C25 C26 C27 -124.9(8)
C24 C25 C26 C21 -5.3(9)
C34 C29 C30 C31 -1.0(12)
Br3 C29 C30 C31 178.5(6)
C29 C30 C31 C32 -1.4(12)
C30 C31 C32 C33 2.7(12)
C30 C31 C32 N3 177.6(7)
C31 C32 C33 C34 -1.5(11)
N3 C32 C33 C34 -176.6(7)
C30 C29 C34 C33 2.2(12)
Br3 C29 C34 C33 -177.4(6)
C32 C33 C34 C29 -0.9(12)
N3 C35 C36 C37 -66.3(9)
C40 C35 C36 C37 53.0(9)
C35 C36 C37 O6 -162.7(9)
C35 C36 C37 C38 13.0(10)
O6 C37 C38 O5 -133.0(9)
C36 C37 C38 O5 51.1(9)
O6 C37 C38 C39 107.3(10)
C36 C37 C38 C39 -68.6(9)
O5 C38 C39 C40 -64.3(9)
C37 C38 C39 C40 51.3(9)
N3 C35 C40 C41 176.4(6)
C36 C35 C40 C41 55.7(9)
N3 C35 C40 C42 -63.6(8)
C36 C35 C40 C42 175.6(7)
N3 C35 C40 C39 53.3(8)
C36 C35 C40 C39 -67.5(9)
C38 C39 C40 C41 -110.8(8)
C38 C39 C40 C42 128.8(8)
C38 C39 C40 C35 12.1(9)
C48 C43 C44 C45 -3.0(12)
Br4 C43 C44 C45 176.3(6)
C43 C44 C45 C46 1.9(12)
C44 C45 C46 C47 0.5(12)
C44 C45 C46 N4 -173.6(7)
C45 C46 C47 C48 -2.1(12)
N4 C46 C47 C48 171.7(7)
C44 C43 C48 C47 1.5(13)
Br4 C43 C48 C47 -177.7(6)
C46 C47 C48 C43 1.1(12)
N4 C49 C50 C51 -68.5(9)
C54 C49 C50 C51 51.1(9)
C49 C50 C51 O8 -163.4(9)
C49 C50 C51 C52 16.3(9)
O8 C51 C52 O7 -129.7(9)
C50 C51 C52 O7 50.6(8)
O8 C51 C52 C53 109.7(10)
C50 C51 C52 C53 -70.0(9)
O7 C52 C53 C54 -66.4(8)
C51 C52 C53 C54 49.7(9)
N4 C49 C54 C55 172.8(6)
C50 C49 C54 C55 50.9(10)
N4 C49 C54 C56 -65.5(9)
C50 C49 C54 C56 172.6(7)
N4 C49 C54 C53 52.0(8)
C50 C49 C54 C53 -69.9(8)
C52 C53 C54 C49 14.9(9)
C52 C53 C54 C55 -105.9(8)
C52 C53 C54 C56 133.8(8)
C5 C4 N1 O1 -6.6(11)
C3 C4 N1 O1 169.1(7)
C5 C4 N1 C7 112.0(9)
C3 C4 N1 C7 -72.3(9)
C8 C7 N1 C4 -76.1(9)
C12 C7 N1 C4 162.5(7)
C8 C7 N1 O1 43.1(8)
C12 C7 N1 O1 -78.3(7)
C19 C18 N2 C21 149.5(7)
C17 C18 N2 C21 -35.9(10)
C19 C18 N2 O3 24.1(10)
C17 C18 N2 O3 -161.3(6)
C22 C21 N2 C18 -61.2(9)
C26 C21 N2 C18 174.3(6)
C22 C21 N2 O3 63.2(8)
C26 C21 N2 O3 -61.2(8)
C31 C32 N3 C35 135.1(7)
C33 C32 N3 C35 -49.9(9)
C31 C32 N3 O5 14.0(9)
C33 C32 N3 O5 -171.0(6)
C36 C35 N3 C32 -73.7(9)
C40 C35 N3 C32 165.0(6)
C36 C35 N3 O5 47.5(8)
C40 C35 N3 O5 -73.8(7)
C47 C46 N4 O7 -3.9(10)
C45 C46 N4 O7 170.0(6)
C47 C46 N4 C49 115.9(8)
C45 C46 N4 C49 -70.1(9)
C50 C49 N4 C46 -75.4(9)
C54 C49 N4 C46 161.1(7)
C50 C49 N4 O7 45.2(8)
C54 C49 N4 O7 -78.3(7)
C9 C10 O1 N1 -77.3(7)
C11 C10 O1 N1 40.7(8)
C4 N1 O1 C10 151.5(6)
C7 N1 O1 C10 27.7(7)
C23 C24 O3 N2 -58.3(8)
C25 C24 O3 N2 61.8(8)
C18 N2 O3 C24 129.2(6)
C21 N2 O3 C24 -1.9(9)
C39 C38 O5 N3 47.0(8)
C37 C38 O5 N3 -72.1(7)
C32 N3 O5 C38 148.2(6)
C35 N3 O5 C38 21.0(8)
C53 C52 O7 N4 42.4(8)
C51 C52 O7 N4 -77.9(7)
C46 N4 O7 C52 153.9(6)
C49 N4 O7 C52 27.1(8)
